data_4516027
loop_
_publ_author_name
'Lan, Ping'
'Herlt, Anthony J.'
'Willis, Anthony C.'
'Taylor, Walter C.'
'Mander, Lewis N.'

_publ_section_title
;
 Structures of New Alkaloids from Rain Forest Trees <i>Galbulimima
 belgraveana</i> and <i>Galbulimima baccata</i> in Papua New Guinea,
 Indonesia, and Northern Australia.
;
_journal_issue 2
_journal_name_full 'ACS omega'
_journal_page_first 1912
_journal_page_last 1921
_journal_paper_doi 10.1021/acsomega.7b02065
_journal_volume 3
_journal_year 2018
_chemical_absolute_configuration ad
_chemical_compound_source local
_chemical_formula_moiety 'C22 H30 N O4 +, Cl -'
_chemical_formula_sum 'C22 H30 Cl N O4'
_chemical_formula_weight 407.94
_space_group_IT_number 19
_space_group_name_Hall 'P 2ac 2ab'
_space_group_name_H-M_alt 'P 21 21 21'
_symmetry_cell_setting orthorhombic
_symmetry_space_group_name_Hall 'P 2ac 2ab'
_symmetry_space_group_name_H-M 'P 21 21 21'
_atom_sites_solution_hydrogens difmap
_atom_sites_solution_primary direct
_audit_creation_date 15-06-12
_audit_creation_method CRYSTALS_ver_14.40
_audit_update_record
;
2015-05-27 - Report on C22 H30 Cl N O4
             by Anthony C. Willis
             for   Ping Lan and Lew Mander

2015-05-27 - passes checkcif tests with warnings  
;
_cell_angle_alpha 90
_cell_angle_beta 90
_cell_angle_gamma 90
_cell_formula_units_Z 4
_cell_length_a 8.5727(3)
_cell_length_b 9.0053(4)
_cell_length_c 26.1687(10)
_cell_measurement_reflns_used 8677
_cell_measurement_temperature 150
_cell_measurement_theta_max 71
_cell_measurement_theta_min 3
_cell_volume 2020.22(14)
_computing_cell_refinement 'CrysAlisPro (Agilent Technologies, 2015)'
_computing_data_collection
;
CrysAlisPro, Agilent Technologies,
Version 1.171.37.35h (release 09-02-2015 CrysAlis171 .NET)
(compiled Feb 9 2015,16:26:32)
;
_computing_data_reduction 'CrysAlisPro (Agilent Technologies, 2015)'
_computing_molecular_graphics 'PLATON (Spek, 2008)'
_computing_publication_material 'CRYSTALS (Betteridge et al., 2003)'
_computing_structure_refinement 'CRYSTALS (Betteridge et al., 2003)'
_computing_structure_solution 'SIR92 (Altomare et al., 1994)'
_diffrn_ambient_temperature 150
_diffrn_measured_fraction_theta_full 0.996
_diffrn_measured_fraction_theta_max 0.993
_diffrn_measurement_device Area
_diffrn_measurement_device_type 'SuperNova, Dual, Cu at zero, EosS2'
_diffrn_measurement_method \w
_diffrn_radiation_monochromator mirror
_diffrn_radiation_source 'Supernova (Cu) X-ray Source'
_diffrn_radiation_type 'Cu K\a'
_diffrn_radiation_wavelength 1.54184
_diffrn_reflns_av_R_equivalents 0.079
_diffrn_reflns_limit_h_max 10
_diffrn_reflns_limit_h_min -10
_diffrn_reflns_limit_k_max 9
_diffrn_reflns_limit_k_min -10
_diffrn_reflns_limit_l_max 32
_diffrn_reflns_limit_l_min -32
_diffrn_reflns_number 21998
_diffrn_reflns_theta_full 70.581
_diffrn_reflns_theta_max 72.022
_diffrn_reflns_theta_min 3.378
_diffrn_standards_number 0
_exptl_absorpt_coefficient_mu 1.906
_exptl_absorpt_correction_T_max 0.86
_exptl_absorpt_correction_T_min 0.52
_exptl_absorpt_correction_type multi-scan
_exptl_absorpt_process_details
;
CrysAlisPro, Agilent Technologies,
Version 1.171.37.35h (release 09-02-2015 CrysAlis171 .NET)
(compiled Feb 9 2015,16:26:32)
Empirical absorption correction using spherical harmonics,
 implemented in SCALE3 ABSPACK scaling algorithm.
;
_exptl_crystal_colour colourless
_exptl_crystal_density_diffrn 1.341
_exptl_crystal_density_method 'not measured'
_exptl_crystal_description block
_exptl_crystal_F_000 872
_exptl_crystal_size_max 0.168
_exptl_crystal_size_mid 0.112
_exptl_crystal_size_min 0.080
_refine_diff_density_max 0.89
_refine_diff_density_min -0.46
_refine_ls_abs_structure_details 'Flack (1983), 1656 Friedel-pairs'
_refine_ls_abs_structure_Flack 0.03(3)
_refine_ls_extinction_method None
_refine_ls_goodness_of_fit_ref 1.0212
_refine_ls_hydrogen_treatment mixed
_refine_ls_matrix_type full
_refine_ls_number_parameters 260
_refine_ls_number_reflns 3934
_refine_ls_number_restraints 0
_refine_ls_R_factor_all 0.0664
_refine_ls_R_factor_gt 0.0646
_refine_ls_shift/su_max 0.0120243
_refine_ls_shift/su_mean 0.0023539
_refine_ls_structure_factor_coef Fsqd
_refine_ls_weighting_details
;
 Method= Modified Sheldrick 
 w=1/[\s^2^(F^2^) + ( 0.10P)^2^ + 3.98P] 
 ,where P=(max(Fo^2^,0) + 2Fc^2^)/3 
;
_refine_ls_weighting_scheme calc
_refine_ls_wR_factor_all 0.1817
_refine_ls_wR_factor_gt 0.1801
_refine_ls_wR_factor_ref 0.1817
_reflns_limit_h_max 10
_reflns_limit_h_min -10
_reflns_limit_k_max 10
_reflns_limit_k_min 0
_reflns_limit_l_max 32
_reflns_limit_l_min 0
_reflns_number_gt 3797
_reflns_number_total 3937
_reflns_threshold_expression I>2.0\s(I)
_oxford_diffrn_Wilson_B_factor 2.10
_oxford_diffrn_Wilson_scale 0.04
_oxford_refine_ls_r_factor_ref 0.0664
_oxford_refine_ls_scale 4.47(13)
_oxford_reflns_number_all 3934
_oxford_reflns_threshold_expression_ref I>-10.0\s(I)
_oxford_structure_analysis_title 'Z:\man1510aSN\Tony_man1510ASN\ma At 12: 4 on'
_cod_data_source_file 19.cif
_cod_data_source_block man1510SN
_cod_original_sg_symbol_Hall 'P 2ac 2ab '
_cod_original_sg_symbol_H-M 'P 21 21 21 '
_cod_database_code 4516027

loop_
_symmetry_equiv_pos_as_xyz
x,y,z
x+1/2,-y+1/2,-z
-x,y+1/2,-z+1/2
-x+1/2,-y,z+1/2

loop_
_atom_site_label
_atom_site_type_symbol
_atom_site_fract_x
_atom_site_fract_y
_atom_site_fract_z
_atom_site_U_iso_or_equiv
_atom_site_occupancy
_atom_site_adp_type
_atom_site_refinement_flags_posn
C1 C 0.2903(4) 0.5102(4) 0.62482(14) 0.0228 1.0000 Uani .
C2 C 0.2856(4) 0.6452(4) 0.64590(15) 0.0222 1.0000 Uani .
C3 C 0.1548(5) 0.6993(5) 0.67972(15) 0.0269 1.0000 Uani .
O4 O 0.1362(4) 0.6625(4) 0.72318(12) 0.0404 1.0000 Uani .
O5 O 0.0725(4) 0.8040(4) 0.65596(11) 0.0367 1.0000 Uani .
C6 C -0.0450(6) 0.8783(6) 0.6865(2) 0.0448 1.0000 Uani .
C7 C 0.4208(5) 0.7478(5) 0.64329(15) 0.0264 1.0000 Uani .
O8 O 0.4186(4) 0.8642(3) 0.66723(12) 0.0338 1.0000 Uani .
C9 C 0.5624(5) 0.7043(4) 0.61223(15) 0.0256 1.0000 Uani .
C10 C 0.6373(5) 0.8371(5) 0.58559(16) 0.0310 1.0000 Uani .
C11 C 0.7836(5) 0.7890(5) 0.55677(19) 0.0380 1.0000 Uani .
C12 C 0.7506(6) 0.6658(5) 0.51877(19) 0.0402 1.0000 Uani .
C13 C 0.6756(6) 0.5332(5) 0.54574(19) 0.0358 1.0000 Uani .
C14 C 0.5274(5) 0.5817(4) 0.57327(15) 0.0259 1.0000 Uani .
C15 C 0.4248(4) 0.4558(4) 0.59304(15) 0.0227 1.0000 Uani .
C16 C 0.3418(5) 0.3683(5) 0.54713(14) 0.0264 1.0000 Uani .
C17 C 0.1666(5) 0.3891(5) 0.55902(16) 0.0307 1.0000 Uani .
C18 C 0.1675(4) 0.3916(5) 0.61792(16) 0.0252 1.0000 Uani .
O19 O 0.0246(3) 0.4301(4) 0.64101(13) 0.0343 1.0000 Uani .
C20 C 0.2319(4) 0.2384(4) 0.63710(15) 0.0245 1.0000 Uani .
C21 C 0.2481(5) 0.2283(5) 0.69493(17) 0.0318 1.0000 Uani .
C22 C 0.3766(5) 0.3312(5) 0.71445(14) 0.0285 1.0000 Uani .
C23 C 0.5267(5) 0.3272(5) 0.68321(14) 0.0266 1.0000 Uani .
C24 C 0.6424(5) 0.4426(5) 0.70084(16) 0.0330 1.0000 Uani .
N25 N 0.4997(4) 0.3273(4) 0.62517(12) 0.0229 1.0000 Uani .
C26 C 0.3897(4) 0.2015(4) 0.61232(15) 0.0232 1.0000 Uani .
C27 C 0.3868(5) 0.2089(4) 0.55527(15) 0.0250 1.0000 Uani .
Cl28 Cl 0.81160(11) 0.18875(11) 0.59422(4) 0.0344 1.0000 Uani .
H61 H -0.0824 0.9671 0.6693 0.0658 1.0000 Uiso R
H62 H -0.0012 0.9064 0.7190 0.0658 1.0000 Uiso R
H63 H -0.1317 0.8125 0.6926 0.0657 1.0000 Uiso R
H91 H 0.6384 0.6630 0.6368 0.0315 1.0000 Uiso R
H101 H 0.6638 0.9119 0.6114 0.0371 1.0000 Uiso R
H102 H 0.5641 0.8777 0.5613 0.0374 1.0000 Uiso R
H111 H 0.8598 0.7553 0.5814 0.0452 1.0000 Uiso R
H112 H 0.8233 0.8744 0.5385 0.0448 1.0000 Uiso R
H121 H 0.8460 0.6348 0.5029 0.0469 1.0000 Uiso R
H122 H 0.6822 0.7011 0.4922 0.0465 1.0000 Uiso R
H131 H 0.7491 0.4956 0.5710 0.0431 1.0000 Uiso R
H132 H 0.6508 0.4542 0.5216 0.0430 1.0000 Uiso R
H141 H 0.4630 0.6283 0.5469 0.0307 1.0000 Uiso R
H161 H 0.3704 0.4057 0.5140 0.0322 1.0000 Uiso R
H171 H 0.1267 0.4808 0.5449 0.0370 1.0000 Uiso R
H172 H 0.1066 0.3062 0.5467 0.0371 1.0000 Uiso R
H201 H 0.1602 0.1619 0.6266 0.0292 1.0000 Uiso R
H211 H 0.2718 0.1249 0.7039 0.0378 1.0000 Uiso R
H212 H 0.1500 0.2573 0.7106 0.0381 1.0000 Uiso R
H221 H 0.4019 0.3033 0.7490 0.0344 1.0000 Uiso R
H222 H 0.3391 0.4328 0.7148 0.0339 1.0000 Uiso R
H231 H 0.5749 0.2324 0.6904 0.0318 1.0000 Uiso R
H241 H 0.7261 0.4502 0.6767 0.0486 1.0000 Uiso R
H242 H 0.6848 0.4111 0.7331 0.0487 1.0000 Uiso R
H243 H 0.5939 0.5387 0.7045 0.0486 1.0000 Uiso R
H261 H 0.4271 0.1050 0.6241 0.0280 1.0000 Uiso R
H271 H 0.4891 0.1876 0.5416 0.0298 1.0000 Uiso R
H272 H 0.3133 0.1394 0.5412 0.0304 1.0000 Uiso R
H251 H 0.587(7) 0.297(6) 0.6139(18) 0.0338 1.0000 Uiso .
H191 H -0.039(8) 0.355(7) 0.630(2) 0.0512 1.0000 Uiso .

loop_
_atom_site_aniso_label
_atom_site_aniso_U_11
_atom_site_aniso_U_22
_atom_site_aniso_U_33
_atom_site_aniso_U_23
_atom_site_aniso_U_13
_atom_site_aniso_U_12
C1 0.0212(18) 0.0191(18) 0.0281(18) 0.0003(14) -0.0023(15) 0.0034(15)
C2 0.0178(17) 0.0193(18) 0.0293(18) -0.0005(15) -0.0004(14) 0.0065(14)
C3 0.0234(18) 0.025(2) 0.033(2) -0.0028(16) 0.0034(15) 0.0077(16)
O4 0.0410(18) 0.043(2) 0.0372(17) 0.0048(14) 0.0079(13) 0.0114(15)
O5 0.0323(15) 0.0416(18) 0.0364(15) 0.0022(14) 0.0041(12) 0.0190(15)
C6 0.038(3) 0.050(3) 0.047(3) -0.004(2) 0.008(2) 0.021(2)
C7 0.029(2) 0.0205(19) 0.0301(19) 0.0019(15) -0.0046(16) 0.0028(16)
O8 0.0354(17) 0.0257(16) 0.0403(16) -0.0086(13) 0.0003(13) -0.0020(12)
C9 0.0236(18) 0.0169(18) 0.036(2) -0.0012(16) 0.0009(15) 0.0028(16)
C10 0.034(2) 0.025(2) 0.034(2) 0.0011(17) 0.0035(17) -0.0013(17)
C11 0.034(2) 0.028(2) 0.052(3) 0.003(2) 0.0107(19) -0.0083(19)
C12 0.047(3) 0.023(2) 0.051(3) -0.0003(19) 0.021(2) -0.0079(19)
C13 0.041(3) 0.019(2) 0.048(2) -0.0029(17) 0.018(2) -0.0039(19)
C14 0.027(2) 0.0196(19) 0.0308(19) 0.0010(15) 0.0055(16) -0.0032(16)
C15 0.0264(19) 0.0149(17) 0.0269(18) -0.0024(15) -0.0002(16) -0.0020(14)
C16 0.031(2) 0.027(2) 0.0211(17) -0.0025(15) -0.0013(15) -0.0063(16)
C17 0.028(2) 0.031(2) 0.033(2) -0.0006(17) -0.0081(17) -0.0006(17)
C18 0.0140(17) 0.025(2) 0.037(2) -0.0036(16) 0.0033(15) -0.0001(15)
O19 0.0176(14) 0.0348(17) 0.0506(18) -0.0081(14) 0.0044(13) 0.0020(13)
C20 0.0202(18) 0.0171(19) 0.036(2) -0.0020(15) 0.0016(15) -0.0060(14)
C21 0.030(2) 0.027(2) 0.038(2) 0.0048(17) 0.0061(17) -0.0001(17)
C22 0.037(2) 0.030(2) 0.0185(17) 0.0043(15) 0.0018(15) 0.0012(18)
C23 0.032(2) 0.021(2) 0.0270(18) 0.0009(15) -0.0029(16) 0.0007(17)
C24 0.032(2) 0.036(2) 0.031(2) -0.0034(18) -0.0070(17) -0.0002(19)
N25 0.0218(15) 0.0165(16) 0.0305(16) -0.0035(12) 0.0014(13) 0.0000(13)
C26 0.0252(18) 0.0087(16) 0.036(2) -0.0025(15) 0.0012(15) 0.0023(15)
C27 0.0279(19) 0.0147(18) 0.032(2) -0.0061(15) -0.0003(15) -0.0033(16)
Cl28 0.0227(4) 0.0245(5) 0.0561(6) -0.0045(4) 0.0011(4) -0.0009(4)

loop_
_atom_type_symbol
_atom_type_scat_dispersion_real
_atom_type_scat_dispersion_imag
_atom_type_scat_Cromer_Mann_a1
_atom_type_scat_Cromer_Mann_b1
_atom_type_scat_Cromer_Mann_a2
_atom_type_scat_Cromer_Mann_b2
_atom_type_scat_Cromer_Mann_a3
_atom_type_scat_Cromer_Mann_b3
_atom_type_scat_Cromer_Mann_a4
_atom_type_scat_Cromer_Mann_b4
_atom_type_scat_Cromer_Mann_c
_atom_type_scat_source
C 0.0181 0.0091 2.3100 20.8439 1.0200 10.2075 1.5886 0.5687 0.8650 51.6512 0.2156 'International Tables Vol C 4.2.6.8 and 6.1.1.4'
H 0.0000 0.0000 0.4930 10.5109 0.3229 26.1257 0.1402 3.1424 0.0408 57.7998 0.0030 'International Tables Vol C 4.2.6.8 and 6.1.1.4'
Cl 0.3639 0.7018 11.4604 0.0104 7.1964 1.1662 6.2556 18.5194 1.6455 47.7784 -9.5574 'International Tables Vol C 4.2.6.8 and 6.1.1.4'
N 0.0311 0.0180 12.2126 0.0057 3.1322 9.8933 2.0125 28.9975 1.1663 0.5826 -11.5290 'International Tables Vol C 4.2.6.8 and 6.1.1.4'
O 0.0492 0.0322 3.0485 13.2771 2.2868 5.7011 1.5463 0.3239 0.8670 32.9089 0.2508 'International Tables Vol C 4.2.6.8 and 6.1.1.4'

loop_
_geom_angle_atom_site_label_1
_geom_angle_atom_site_label_2
_geom_angle_atom_site_label_3
_geom_angle
_geom_angle_publ_flag
C2 C1 C15 123.2(3) yes
C2 C1 C18 132.2(4) yes
C15 C1 C18 103.8(3) yes
C1 C2 C3 124.0(4) yes
C1 C2 C7 121.6(3) yes
C3 C2 C7 114.0(3) yes
C2 C3 O4 124.6(4) yes
C2 C3 O5 110.4(3) yes
O4 C3 O5 124.7(4) yes
C3 O5 C6 116.0(3) yes
O5 C6 H61 110.7 no
O5 C6 H62 109.7 no
H61 C6 H62 108.7 no
O5 C6 H63 110.1 no
H61 C6 H63 109.2 no
H62 C6 H63 108.4 no
C2 C7 O8 119.9(4) yes
C2 C7 C9 119.3(3) yes
O8 C7 C9 120.7(4) yes
C7 C9 C10 112.3(3) yes
C7 C9 C14 112.8(3) yes
C10 C9 C14 110.1(3) yes
C7 C9 H91 106.1 no
C10 C9 H91 108.3 no
C14 C9 H91 106.9 no
C9 C10 C11 110.4(4) yes
C9 C10 H101 108.8 no
C11 C10 H101 110.2 no
C9 C10 H102 108.9 no
C11 C10 H102 108.5 no
H101 C10 H102 110.1 no
C10 C11 C12 112.3(4) yes
C10 C11 H111 108.4 no
C12 C11 H111 109.5 no
C10 C11 H112 108.0 no
C12 C11 H112 108.8 no
H111 C11 H112 109.9 no
C11 C12 C13 110.3(4) yes
C11 C12 H121 109.8 no
C13 C12 H121 109.4 no
C11 C12 H122 110.2 no
C13 C12 H122 109.6 no
H121 C12 H122 107.5 no
C12 C13 C14 110.2(4) yes
C12 C13 H131 108.2 no
C14 C13 H131 108.6 no
C12 C13 H132 111.2 no
C14 C13 H132 109.5 no
H131 C13 H132 109.1 no
C9 C14 C13 111.0(3) yes
C9 C14 C15 115.0(3) yes
C13 C14 C15 115.4(3) yes
C9 C14 H141 105.7 no
C13 C14 H141 105.0 no
C15 C14 H141 103.5 no
C14 C15 C1 112.8(3) yes
C14 C15 C16 111.5(3) yes
C1 C15 C16 103.6(3) yes
C14 C15 N25 119.6(3) yes
C1 C15 N25 104.9(3) yes
C16 C15 N25 102.7(3) yes
C15 C16 C17 102.7(3) yes
C15 C16 C27 104.5(3) yes
C17 C16 C27 109.7(3) yes
C15 C16 H161 113.0 no
C17 C16 H161 112.7 no
C27 C16 H161 113.4 no
C16 C17 C18 101.4(3) yes
C16 C17 H171 111.7 no
C18 C17 H171 111.7 no
C16 C17 H172 110.9 no
C18 C17 H172 110.5 no
H171 C17 H172 110.2 no
C17 C18 C1 97.7(3) yes
C17 C18 O19 115.3(3) yes
C1 C18 O19 112.4(3) yes
C17 C18 C20 108.0(3) yes
C1 C18 C20 109.8(3) yes
O19 C18 C20 112.6(3) yes
C18 O19 H191 102(4) no
C18 C20 C21 113.7(3) yes
C18 C20 C26 111.4(3) yes
C21 C20 C26 109.0(3) yes
C18 C20 H201 108.3 no
C21 C20 H201 107.4 no
C26 C20 H201 106.7 no
C20 C21 C22 111.2(3) yes
C20 C21 H211 108.3 no
C22 C21 H211 110.2 no
C20 C21 H212 108.9 no
C22 C21 H212 108.7 no
H211 C21 H212 109.5 no
C21 C22 C23 114.5(3) yes
C21 C22 H221 108.5 no
C23 C22 H221 107.9 no
C21 C22 H222 109.6 no
C23 C22 H222 108.0 no
H221 C22 H222 108.1 no
C22 C23 C24 112.0(3) yes
C22 C23 N25 113.7(3) yes
C24 C23 N25 113.6(3) yes
C22 C23 H231 106.1 no
C24 C23 H231 105.6 no
N25 C23 H231 104.9 no
C23 C24 H241 109.8 no
C23 C24 H242 108.3 no
H241 C24 H242 108.4 no
C23 C24 H243 111.4 no
H241 C24 H243 108.9 no
H242 C24 H243 109.9 no
C23 N25 C15 126.3(3) yes
C23 N25 C26 108.3(3) yes
C15 N25 C26 100.3(3) yes
C23 N25 H251 102(3) no
C15 N25 H251 114(4) no
C26 N25 H251 103(4) no
C20 C26 N25 107.0(3) yes
C20 C26 C27 113.4(3) yes
N25 C26 C27 101.5(3) yes
C20 C26 H261 110.4 no
N25 C26 H261 113.1 no
C27 C26 H261 111.2 no
C16 C27 C26 100.9(3) yes
C16 C27 H271 111.8 no
C26 C27 H271 110.2 no
C16 C27 H272 113.6 no
C26 C27 H272 111.3 no
H271 C27 H272 108.9 no

loop_
_geom_bond_atom_site_label_1
_geom_bond_atom_site_label_2
_geom_bond_distance
_geom_bond_publ_flag
C1 C2 1.336(5) yes
C1 C15 1.503(5) yes
C1 C18 1.510(5) yes
C2 C3 1.509(5) yes
C2 C7 1.484(6) yes
C3 O4 1.195(5) yes
C3 O5 1.331(5) yes
O5 C6 1.449(5) yes
C6 H61 0.972 no
C6 H62 0.964 no
C6 H63 0.964 no
C7 O8 1.221(5) yes
C7 C9 1.512(6) yes
C9 C10 1.526(6) yes
C9 C14 1.532(5) yes
C9 H91 0.987 no
C10 C11 1.526(6) yes
C10 H101 0.981 no
C10 H102 0.965 no
C11 C12 1.516(7) yes
C11 H111 0.966 no
C11 H112 0.968 no
C12 C13 1.529(6) yes
C12 H121 0.959 no
C12 H122 0.965 no
C13 C14 1.524(6) yes
C13 H131 0.973 no
C13 H132 0.976 no
C14 C15 1.525(5) yes
C14 H141 0.979 no
C15 C16 1.603(5) yes
C15 N25 1.568(5) yes
C16 C17 1.546(6) yes
C16 C27 1.501(6) yes
C16 H161 0.963 no
C17 C18 1.541(6) yes
C17 H171 0.966 no
C17 H172 0.962 no
C18 O19 1.409(5) yes
C18 C20 1.569(6) yes
O19 H191 0.91(7) no
C20 C21 1.523(6) yes
C20 C26 1.537(5) yes
C20 H201 0.963 no
C21 C22 1.528(6) yes
C21 H211 0.982 no
C21 H212 0.971 no
C22 C23 1.525(6) yes
C22 H221 0.962 no
C22 H222 0.970 no
C23 C24 1.509(6) yes
C23 N25 1.536(5) yes
C23 H231 0.966 no
C24 H241 0.959 no
C24 H242 0.961 no
C24 H243 0.965 no
N25 C26 1.512(5) yes
N25 H251 0.85(6) no
C26 C27 1.495(5) yes
C26 H261 0.976 no
C27 H271 0.966 no
C27 H272 0.961 no

loop_
_geom_contact_atom_site_label_1
_geom_contact_atom_site_label_2
_geom_contact_distance
_geom_contact_site_symmetry_2
_geom_contact_publ_flag
Cl28 C10 3.509(5) 1_545 no
Cl28 C13 3.548(5) . no
Cl28 C18 3.610(4) 1_655 no
Cl28 C23 3.598(4) . no
Cl28 C26 3.650(4) . no
Cl28 O19 3.092(3) 1_655 no
Cl28 N25 3.060(4) . no
O4 O19 3.149(5) . no
O5 O8 3.031(5) . no
O8 C26 3.369(5) 1_565 no
O19 O4 3.149(5) . no
O19 C3 2.855(6) . no
C1 C22 2.941(5) . no
C2 C22 3.438(6) . no
C9 C24 3.377(6) . no
C18 C23 3.569(6) . no

loop_
_geom_hbond_atom_site_label_D
_geom_hbond_atom_site_label_H
_geom_hbond_atom_site_label_A
_geom_hbond_distance_DH
_geom_hbond_distance_HA
_geom_hbond_distance_DA
_geom_hbond_angle_DHA
_geom_hbond_site_symmetry_A
_geom_hbond_publ_flag
O19 H191 Cl28 0.92(6) 2.18(6) 3.092(3) 173(5) 1_455 yes
N25 H251 Cl28 0.85(6) 2.22(6) 3.060(4) 171(5) . yes

loop_
_geom_torsion_atom_site_label_1
_geom_torsion_atom_site_label_2
_geom_torsion_atom_site_label_3
_geom_torsion_atom_site_label_4
_geom_torsion
_geom_torsion_publ_flag
C6 O5 C3 C2 -172.8(4) no
C6 O5 C3 O4 1.3(7) no
C23 N25 C15 C1 -41.4(4) no
C15 N25 C26 C20 -68.4(3) no
C26 N25 C23 C22 -53.6(4) no
C15 N25 C23 C24 -65.0(5) no
C26 N25 C23 C24 176.7(3) no
C23 N25 C15 C16 -149.4(4) no
C23 N25 C26 C20 65.5(4) no
C26 N25 C15 C1 80.5(3) no
C15 N25 C23 C22 64.8(5) no
C23 N25 C26 C27 -175.4(3) no
C23 N25 C15 C14 86.4(5) no
C26 N25 C15 C14 -151.7(3) no
C26 N25 C15 C16 -27.5(3) no
C15 N25 C26 C27 50.7(3) no
C15 C1 C2 C3 -177.3(3) no
C18 C1 C2 C3 14.6(7) no
C18 C1 C2 C7 -173.8(4) no
C15 C1 C2 C7 -5.6(6) no
C15 C1 C18 O19 -174.0(3) no
C15 C1 C18 C17 -52.5(4) no
C15 C1 C18 C20 59.8(4) no
C18 C1 C15 C14 152.6(3) no
C18 C1 C15 C16 31.8(4) no
C2 C1 C18 O19 -4.2(6) no
C2 C1 C18 C20 -130.4(4) no
C2 C1 C15 N25 113.4(4) no
C2 C1 C15 C14 -18.4(5) no
C2 C1 C15 C16 -139.2(4) no
C18 C1 C15 N25 -75.6(3) no
C2 C1 C18 C17 117.3(5) no
C1 C2 C3 O4 75.4(6) no
C1 C2 C3 O5 -110.6(4) no
C1 C2 C7 C9 5.3(6) no
C7 C2 C3 O5 77.2(4) no
C3 C2 C7 O8 -0.2(5) no
C7 C2 C3 O4 -96.9(5) no
C3 C2 C7 C9 177.8(3) no
C1 C2 C7 O8 -172.7(4) no
C2 C7 C9 C10 143.9(4) no
C2 C7 C9 C14 18.8(5) no
O8 C7 C9 C14 -163.2(4) no
O8 C7 C9 C10 -38.1(5) no
C7 C9 C10 C11 177.4(3) no
C14 C9 C10 C11 -56.0(5) no
C10 C9 C14 C15 -168.8(3) no
C7 C9 C14 C13 -175.7(3) no
C7 C9 C14 C15 -42.5(5) no
C10 C9 C14 C13 58.0(4) no
C9 C10 C11 C12 56.1(5) no
C10 C11 C12 C13 -56.2(5) no
C11 C12 C13 C14 56.7(5) no
C12 C13 C14 C15 168.7(4) no
C12 C13 C14 C9 -58.3(5) no
C9 C14 C15 C16 158.5(3) no
C13 C14 C15 N25 49.4(5) no
C9 C14 C15 N25 -81.7(4) no
C9 C14 C15 C1 42.5(5) no
C13 C14 C15 C1 173.6(3) no
C13 C14 C15 C16 -70.4(4) no
C14 C15 C16 C27 125.2(3) no
N25 C15 C16 C17 110.4(3) no
N25 C15 C16 C27 -4.2(4) no
C1 C15 C16 C17 1.3(4) no
C1 C15 C16 C27 -113.2(3) no
C14 C15 C16 C17 -120.3(3) no
C27 C16 C17 C18 77.7(4) no
C15 C16 C27 C26 34.8(4) no
C17 C16 C27 C26 -74.8(4) no
C15 C16 C17 C18 -32.9(4) no
C16 C17 C18 C1 52.3(4) no
C16 C17 C18 C20 -61.5(4) no
C16 C17 C18 O19 171.6(4) no
O19 C18 C20 C21 -54.8(4) no
O19 C18 C20 C26 -178.5(3) no
C1 C18 C20 C21 71.3(4) no
C1 C18 C20 C26 -52.5(4) no
C17 C18 C20 C21 176.7(3) no
C17 C18 C20 C26 53.0(4) no
C18 C20 C21 C22 -68.1(4) no
C18 C20 C26 N25 57.7(4) no
C18 C20 C26 C27 -53.4(4) no
C21 C20 C26 N25 -68.7(4) no
C21 C20 C26 C27 -179.7(3) no
C26 C20 C21 C22 56.9(4) no
C20 C21 C22 C23 -44.5(5) no
C21 C22 C23 N25 43.3(5) no
C21 C22 C23 C24 173.9(4) no
N25 C26 C27 C16 -54.3(4) no
C20 C26 C27 C16 60.2(4) no
